data_4066431
loop_
_publ_author_name
'Enk, Barbara'
'Eisenstecken, Daniela'
'Kopacka, Holger'
'Wurst, Klaus'
'M\"uller, Thomas'
'Pevny, Florian'
'Winter, Rainer F.'
'Bildstein, Benno'

_publ_section_title
;
 Doubly N-Functionalized Pentafulvenes and Redox-Responsive [N,N]- and
 [N,C,N]-Pincer Bis(imidoyl)pentamethylruthenocene Metalloligands
;
_journal_issue 14
_journal_name_full Organometallics
_journal_page_first 3169
_journal_paper_doi 10.1021/om100458h
_journal_volume 29
_journal_year 2010
_chemical_formula_sum 'C43 H48 N2'
_chemical_formula_weight 592.83
_chemical_name_systematic
; 
 ? 
;
_space_group_IT_number 15
_symmetry_cell_setting monoclinic
_symmetry_space_group_name_Hall '-C 2yc'
_symmetry_space_group_name_H-M 'C 1 2/c 1'
_atom_sites_solution_hydrogens geom
_atom_sites_solution_primary direct
_atom_sites_solution_secondary difmap
_audit_creation_method SHELXL-97
_cell_angle_alpha 90.00
_cell_angle_beta 104.018(2)
_cell_angle_gamma 90.00
_cell_formula_units_Z 4
_cell_length_a 13.8897(3)
_cell_length_b 11.0132(2)
_cell_length_c 24.4061(6)
_cell_measurement_reflns_used 14049
_cell_measurement_temperature 233(2)
_cell_measurement_theta_max 25.0
_cell_measurement_theta_min 1.0
_cell_volume 3622.22(14)
_computing_data_collection COLLECT
_computing_data_reduction 'DENZO and SCALEPACK'
_computing_structure_refinement 'SHELXL-97 (Sheldrick, 1997)'
_computing_structure_solution 'SHELXS-97 (Sheldrick, 1990)'
_diffrn_ambient_temperature 233(2)
_diffrn_measured_fraction_theta_full 0.985
_diffrn_measured_fraction_theta_max 0.985
_diffrn_measurement_device_type 'Nonius KappaCCD'
_diffrn_measurement_method 'phi- and omega-scans'
_diffrn_radiation_monochromator graphite
_diffrn_radiation_source 'fine-focus sealed tube'
_diffrn_radiation_type MoK\a
_diffrn_radiation_wavelength 0.71073
_diffrn_reflns_av_R_equivalents 0.0238
_diffrn_reflns_av_sigmaI/netI 0.0256
_diffrn_reflns_limit_h_max 16
_diffrn_reflns_limit_h_min -14
_diffrn_reflns_limit_k_max 13
_diffrn_reflns_limit_k_min -13
_diffrn_reflns_limit_l_max 28
_diffrn_reflns_limit_l_min -29
_diffrn_reflns_number 9875
_diffrn_reflns_theta_full 24.99
_diffrn_reflns_theta_max 24.99
_diffrn_reflns_theta_min 2.39
_diffrn_standards_number 0
_exptl_absorpt_coefficient_mu 0.062
_exptl_absorpt_correction_type none
_exptl_crystal_colour yellow
_exptl_crystal_density_diffrn 1.087
_exptl_crystal_density_method 'not measured'
_exptl_crystal_description prism
_exptl_crystal_F_000 1280
_exptl_crystal_size_max 0.4
_exptl_crystal_size_mid 0.2
_exptl_crystal_size_min 0.2
_refine_diff_density_max 0.157
_refine_diff_density_min -0.127
_refine_diff_density_rms 0.026
_refine_ls_extinction_coef 0.0147(18)
_refine_ls_extinction_expression Fc^*^=kFc[1+0.001xFc^2^\l^3^/sin(2\q)]^-1/4^
_refine_ls_extinction_method SHELXL
_refine_ls_goodness_of_fit_ref 1.048
_refine_ls_hydrogen_treatment mixed
_refine_ls_matrix_type full
_refine_ls_number_parameters 209
_refine_ls_number_reflns 3153
_refine_ls_number_restraints 1
_refine_ls_restrained_S_all 1.048
_refine_ls_R_factor_all 0.0556
_refine_ls_R_factor_gt 0.0459
_refine_ls_shift/su_max 0.001
_refine_ls_shift/su_mean 0.000
_refine_ls_structure_factor_coef Fsqd
_refine_ls_weighting_details 'calc w=1/[\s^2^(Fo^2^)+(0.0607P)^2^+1.4578P] where P=(Fo^2^+2Fc^2^)/3'
_refine_ls_weighting_scheme calc
_refine_ls_wR_factor_gt 0.1200
_refine_ls_wR_factor_ref 0.1272
_reflns_number_gt 2633
_reflns_number_total 3153
_reflns_threshold_expression >2sigma(I)
_cod_data_source_file om100458h_si_002.cif
_cod_data_source_block 3
_cod_original_sg_symbol_H-M C2/c
_cod_database_code 4066431

loop_
_symmetry_equiv_pos_as_xyz
'x, y, z'
'-x, y, -z+1/2'
'x+1/2, y+1/2, z'
'-x+1/2, y+1/2, -z+1/2'
'-x, -y, -z'
'x, -y, z-1/2'
'-x+1/2, -y+1/2, -z'
'x+1/2, -y+1/2, z-1/2'

loop_
_atom_site_label
_atom_site_type_symbol
_atom_site_fract_x
_atom_site_fract_y
_atom_site_fract_z
_atom_site_U_iso_or_equiv
_atom_site_adp_type
_atom_site_occupancy
_atom_site_symmetry_multiplicity
_atom_site_calc_flag
_atom_site_refinement_flags
N1 N 0.54131(8) 0.22411(10) 0.30478(5) 0.0422(3) Uani 1 1 d D
H1N H 0.515(2) 0.212(2) 0.2679(8) 0.039(8) Uiso 0.50 1 d PD
C1 C 0.56245(9) 0.33811(12) 0.31821(6) 0.0431(3) Uani 1 1 d .
C2 C 0.53133(9) 0.43446(12) 0.27897(6) 0.0433(3) Uani 1 1 d .
C3 C 0.54952(11) 0.55746(13) 0.29368(7) 0.0573(4) Uani 1 1 d .
H3 H 0.5894 0.5855 0.3281 0.069 Uiso 1 1 calc .
C4 C 0.5000 0.63062(18) 0.2500 0.0667(7) Uani 1 2 d S
H4 H 0.5000 0.7160 0.2500 0.080 Uiso 1 2 calc S
C5 C 0.62283(12) 0.36815(14) 0.37622(6) 0.0584(4) Uani 1 1 d .
C6 C 0.71826(14) 0.32402(16) 0.39349(8) 0.0739(6) Uani 1 1 d .
H6 H 0.7444 0.2754 0.3689 0.089 Uiso 1 1 calc .
C7 C 0.7761(2) 0.3509(3) 0.44701(12) 0.1153(11) Uani 1 1 d .
H7 H 0.8407 0.3194 0.4587 0.138 Uiso 1 1 calc .
C8 C 0.7392(4) 0.4231(4) 0.48255(11) 0.1494(18) Uani 1 1 d .
H8 H 0.7790 0.4431 0.5183 0.179 Uiso 1 1 calc .
C9 C 0.6455(3) 0.4656(3) 0.46629(12) 0.1385(14) Uani 1 1 d .
H9 H 0.6199 0.5133 0.4914 0.166 Uiso 1 1 calc .
C10 C 0.58638(18) 0.4401(2) 0.41312(9) 0.0957(7) Uani 1 1 d .
H10 H 0.5216 0.4715 0.4021 0.115 Uiso 1 1 calc .
C11 C 0.55493(9) 0.12308(12) 0.34289(5) 0.0415(3) Uani 1 1 d .
C12 C 0.62012(11) 0.03045(13) 0.33639(6) 0.0515(4) Uani 1 1 d .
C13 C 0.62362(13) -0.07396(15) 0.36894(7) 0.0649(5) Uani 1 1 d .
H13 H 0.6672 -0.1369 0.3651 0.078 Uiso 1 1 calc .
C14 C 0.56546(14) -0.08746(16) 0.40626(7) 0.0686(5) Uani 1 1 d .
H14 H 0.5688 -0.1590 0.4276 0.082 Uiso 1 1 calc .
C15 C 0.50220(13) 0.00390(15) 0.41238(7) 0.0609(4) Uani 1 1 d .
H15 H 0.4631 -0.0055 0.4386 0.073 Uiso 1 1 calc .
C16 C 0.49413(10) 0.11025(13) 0.38090(6) 0.0473(4) Uani 1 1 d .
C17 C 0.68588(13) 0.03799(15) 0.29523(8) 0.0655(5) Uani 1 1 d .
H17 H 0.6749 0.1178 0.2761 0.079 Uiso 1 1 calc .
C18 C 0.41549(12) 0.20176(14) 0.38625(6) 0.0551(4) Uani 1 1 d .
H18 H 0.4273 0.2772 0.3668 0.066 Uiso 1 1 calc .
C171 C 0.65976(18) -0.06137(18) 0.25012(9) 0.0834(6) Uani 1 1 d .
H17A H 0.7028 -0.0543 0.2243 0.125 Uiso 1 1 calc .
H17B H 0.5912 -0.0522 0.2293 0.125 Uiso 1 1 calc .
H17C H 0.6688 -0.1405 0.2681 0.125 Uiso 1 1 calc .
C172 C 0.79573(15) 0.0288(2) 0.32613(12) 0.1004(8) Uani 1 1 d .
H17D H 0.8362 0.0321 0.2989 0.151 Uiso 1 1 calc .
H17E H 0.8074 -0.0474 0.3466 0.151 Uiso 1 1 calc .
H17F H 0.8131 0.0958 0.3525 0.151 Uiso 1 1 calc .
C181 C 0.31246(13) 0.15441(16) 0.35727(9) 0.0731(5) Uani 1 1 d .
H18A H 0.2629 0.2139 0.3609 0.110 Uiso 1 1 calc .
H18B H 0.3002 0.0789 0.3749 0.110 Uiso 1 1 calc .
H18C H 0.3089 0.1403 0.3176 0.110 Uiso 1 1 calc .
C182 C 0.41922(18) 0.2332(2) 0.44751(9) 0.0916(7) Uani 1 1 d .
H18D H 0.3680 0.2923 0.4488 0.137 Uiso 1 1 calc .
H18E H 0.4837 0.2669 0.4653 0.137 Uiso 1 1 calc .
H18F H 0.4083 0.1603 0.4675 0.137 Uiso 1 1 calc .

loop_
_atom_site_aniso_label
_atom_site_aniso_U_11
_atom_site_aniso_U_22
_atom_site_aniso_U_33
_atom_site_aniso_U_23
_atom_site_aniso_U_13
_atom_site_aniso_U_12
N1 0.0429(6) 0.0393(6) 0.0414(6) -0.0014(5) 0.0047(5) 0.0023(5)
C1 0.0336(7) 0.0457(7) 0.0506(8) -0.0066(6) 0.0114(6) -0.0026(5)
C2 0.0339(7) 0.0380(7) 0.0590(8) -0.0043(6) 0.0131(6) -0.0019(5)
C3 0.0427(8) 0.0427(8) 0.0856(11) -0.0119(7) 0.0137(7) -0.0061(6)
C4 0.0514(13) 0.0325(10) 0.116(2) 0.000 0.0187(13) 0.000
C5 0.0642(10) 0.0560(9) 0.0516(8) -0.0049(7) 0.0075(7) -0.0204(7)
C6 0.0671(11) 0.0648(10) 0.0733(11) 0.0170(9) -0.0156(9) -0.0205(8)
C7 0.115(2) 0.1015(17) 0.0928(17) 0.0377(14) -0.0451(15) -0.0531(15)
C8 0.210(4) 0.143(3) 0.0672(16) 0.0011(17) -0.020(2) -0.113(3)
C9 0.200(4) 0.143(3) 0.0775(17) -0.0545(17) 0.043(2) -0.089(3)
C10 0.1161(18) 0.0993(15) 0.0778(13) -0.0457(12) 0.0354(12) -0.0400(13)
C11 0.0377(7) 0.0422(7) 0.0409(7) 0.0010(5) 0.0024(5) 0.0013(5)
C12 0.0444(8) 0.0498(8) 0.0594(8) 0.0040(7) 0.0107(6) 0.0070(6)
C13 0.0627(10) 0.0561(9) 0.0777(11) 0.0170(8) 0.0203(8) 0.0226(8)
C14 0.0768(12) 0.0607(10) 0.0691(10) 0.0245(8) 0.0196(9) 0.0174(8)
C15 0.0668(10) 0.0631(10) 0.0565(9) 0.0129(7) 0.0220(8) 0.0070(8)
C16 0.0460(8) 0.0488(8) 0.0454(7) -0.0006(6) 0.0079(6) 0.0028(6)
C17 0.0625(10) 0.0556(9) 0.0882(12) 0.0096(8) 0.0372(9) 0.0135(8)
C18 0.0582(9) 0.0509(8) 0.0604(9) -0.0020(7) 0.0226(7) 0.0052(7)
C171 0.1090(16) 0.0692(12) 0.0829(13) 0.0068(10) 0.0447(12) 0.0184(11)
C172 0.0582(12) 0.0964(16) 0.157(2) -0.0002(15) 0.0456(13) 0.0108(11)
C181 0.0548(10) 0.0616(10) 0.1037(14) -0.0037(9) 0.0205(9) 0.0121(8)
C182 0.1173(18) 0.0932(15) 0.0736(12) -0.0161(11) 0.0415(12) 0.0137(13)

loop_
_atom_type_symbol
_atom_type_description
_atom_type_scat_dispersion_real
_atom_type_scat_dispersion_imag
_atom_type_scat_source
C C 0.0033 0.0016 'International Tables Vol C Tables 4.2.6.8 and 6.1.1.4'
H H 0.0000 0.0000 'International Tables Vol C Tables 4.2.6.8 and 6.1.1.4'
N N 0.0061 0.0033 'International Tables Vol C Tables 4.2.6.8 and 6.1.1.4'

loop_
_geom_angle_atom_site_label_1
_geom_angle_atom_site_label_2
_geom_angle_atom_site_label_3
_geom_angle
_geom_angle_site_symmetry_1
_geom_angle_site_symmetry_3
C1 N1 C11 126.45(11) . .
N1 C1 C2 122.11(12) . .
N1 C1 C5 119.18(12) . .
C2 C1 C5 118.70(12) . .
C3 C2 C1 122.59(13) . .
C3 C2 C2 105.84(9) . 2_655
C1 C2 C2 131.24(7) . 2_655
C4 C3 C2 109.86(14) . .
C3 C4 C3 108.53(18) 2_655 .
C6 C5 C10 118.62(17) . .
C6 C5 C1 119.21(15) . .
C10 C5 C1 122.17(17) . .
C5 C6 C7 120.4(2) . .
C8 C7 C6 120.1(3) . .
C9 C8 C7 119.9(2) . .
C8 C9 C10 121.0(3) . .
C5 C10 C9 119.9(3) . .
C12 C11 C16 120.73(12) . .
C12 C11 N1 118.68(12) . .
C16 C11 N1 120.05(11) . .
C13 C12 C11 118.16(13) . .
C13 C12 C17 118.71(13) . .
C11 C12 C17 123.12(13) . .
C14 C13 C12 121.79(14) . .
C13 C14 C15 119.52(14) . .
C14 C15 C16 121.83(14) . .
C15 C16 C11 117.96(13) . .
C15 C16 C18 118.43(13) . .
C11 C16 C18 123.46(12) . .
C12 C17 C171 111.19(14) . .
C12 C17 C172 111.01(16) . .
C171 C17 C172 109.92(15) . .
C16 C18 C182 112.44(14) . .
C16 C18 C181 110.33(12) . .
C182 C18 C181 109.73(15) . .

loop_
_geom_bond_atom_site_label_1
_geom_bond_atom_site_label_2
_geom_bond_distance
_geom_bond_site_symmetry_2
N1 C1 1.3127(17) .
N1 C11 1.4331(16) .
C1 C2 1.4246(19) .
C1 C5 1.497(2) .
C2 C3 1.4084(19) .
C2 C2 1.470(3) 2_655
C3 C4 1.380(2) .
C4 C3 1.380(2) 2_655
C5 C6 1.378(3) .
C5 C10 1.384(3) .
C6 C7 1.389(3) .
C7 C8 1.364(5) .
C8 C9 1.349(5) .
C9 C10 1.386(4) .
C11 C12 1.3983(19) .
C11 C16 1.4046(19) .
C12 C13 1.392(2) .
C12 C17 1.515(2) .
C13 C14 1.364(2) .
C14 C15 1.368(2) .
C15 C16 1.390(2) .
C16 C18 1.515(2) .
C17 C171 1.532(3) .
C17 C172 1.533(3) .
C18 C182 1.523(2) .
C18 C181 1.526(2) .
